data_4119392
loop_
_publ_author_name
'Sayaka Hatano'
'Takeru Horino'
'Atsuhiro Tokita'
'Toyoji Oshima'
'Jiro Abe'

_publ_section_title
;
 Unusual Negative Photochromism via a Short-Lived Imidazolyl Radical of
 1,1'-Binaphthyl-Bridged Imidazole Dimer
;
_journal_name_full 'Journal of the American Chemical Society'
_journal_page_first 3164
_journal_page_last 3172
_journal_paper_doi 10.1021/ja311344u
_journal_volume 135
_journal_year 2013
_chemical_formula_sum 'C48 H39 N5 O4'
_chemical_formula_weight 749.84
_chemical_name_systematic
; 
 ? 
;
_space_group_IT_number 2
_symmetry_cell_setting triclinic
_symmetry_space_group_name_Hall '-P 1'
_symmetry_space_group_name_H-M 'P -1'
_atom_sites_solution_hydrogens geom
_atom_sites_solution_primary direct
_atom_sites_solution_secondary difmap
_audit_creation_method SHELXL-97
_cell_angle_alpha 97.528(2)
_cell_angle_beta 90.858(2)
_cell_angle_gamma 111.830(2)
_cell_formula_units_Z 2
_cell_length_a 10.4714(18)
_cell_length_b 11.641(2)
_cell_length_c 17.271(3)
_cell_measurement_reflns_used 5870
_cell_measurement_temperature 90
_cell_measurement_theta_max 25.39
_cell_measurement_theta_min 2.34
_cell_volume 1932.8(6)
_computing_cell_refinement 'Bruker SAINT'
_computing_data_collection 'Bruker APEX2'
_computing_data_reduction 'Bruker SAINT'
_computing_molecular_graphics 'Bruker SHELXTL'
_computing_publication_material 'Bruker SHELXTL'
_computing_structure_refinement 'SHELXL-97 (Sheldrick, 2008)'
_computing_structure_solution 'SHELXS-97 (Sheldrick, 2008)'
_diffrn_ambient_temperature 90
_diffrn_detector_area_resol_mean 8.333
_diffrn_measured_fraction_theta_full 0.977
_diffrn_measured_fraction_theta_max 0.977
_diffrn_measurement_device_type 'Bruker APEX-II CCD'
_diffrn_measurement_method '\f and \w scans'
_diffrn_radiation_monochromator graphite
_diffrn_radiation_source 'fine-focus sealed tube'
_diffrn_radiation_type MoK\a
_diffrn_radiation_wavelength 0.71073
_diffrn_reflns_av_R_equivalents 0.0136
_diffrn_reflns_av_sigmaI/netI 0.0214
_diffrn_reflns_limit_h_max 12
_diffrn_reflns_limit_h_min -12
_diffrn_reflns_limit_k_max 14
_diffrn_reflns_limit_k_min -13
_diffrn_reflns_limit_l_max 20
_diffrn_reflns_limit_l_min -13
_diffrn_reflns_number 9497
_diffrn_reflns_theta_full 25.42
_diffrn_reflns_theta_max 25.42
_diffrn_reflns_theta_min 1.19
_exptl_absorpt_coefficient_mu 0.083
_exptl_absorpt_correction_T_max 0.9755
_exptl_absorpt_correction_T_min 0.9596
_exptl_absorpt_correction_type empirical
_exptl_absorpt_process_details 'SADABS Sheldrick 1996'
_exptl_crystal_colour colorless
_exptl_crystal_density_diffrn 1.288
_exptl_crystal_description block
_exptl_crystal_F_000 788
_exptl_crystal_size_max 0.50
_exptl_crystal_size_mid 0.40
_exptl_crystal_size_min 0.30
_refine_diff_density_max 0.222
_refine_diff_density_min -0.225
_refine_diff_density_rms 0.038
_refine_ls_extinction_method none
_refine_ls_goodness_of_fit_ref 1.008
_refine_ls_hydrogen_treatment 'no refined H'
_refine_ls_matrix_type full
_refine_ls_number_parameters 519
_refine_ls_number_reflns 6950
_refine_ls_number_restraints 0
_refine_ls_restrained_S_all 1.008
_refine_ls_R_factor_all 0.0387
_refine_ls_R_factor_gt 0.0339
_refine_ls_shift/su_max 0.001
_refine_ls_shift/su_mean 0.000
_refine_ls_structure_factor_coef Fsqd
_refine_ls_weighting_details 'calc w=1/[\s^2^(Fo^2^)+(0.0362P)^2^+0.8441P] where P=(Fo^2^+2Fc^2^)/3'
_refine_ls_weighting_scheme calc
_refine_ls_wR_factor_gt 0.0802
_refine_ls_wR_factor_ref 0.0839
_reflns_number_gt 6185
_reflns_number_total 6950
_reflns_threshold_expression >2sigma(I)
_cod_data_source_file ja311344u_si_002.cif
_cod_data_source_block ana_2
_cod_original_cell_volume 1932.9(6)
_cod_database_code 4119392

loop_
_symmetry_equiv_pos_as_xyz
'x, y, z'
'-x, -y, -z'

loop_
_atom_site_label
_atom_site_type_symbol
_atom_site_fract_x
_atom_site_fract_y
_atom_site_fract_z
_atom_site_U_iso_or_equiv
_atom_site_adp_type
_atom_site_occupancy
_atom_site_symmetry_multiplicity
_atom_site_calc_flag
_atom_site_refinement_flags
N1S N 0.29350(13) 0.22191(12) 0.03472(7) 0.0352(3) Uani 1 1 d .
C1S C 0.23459(14) 0.19244(12) 0.08824(8) 0.0254(3) Uani 1 1 d .
C2S C 0.15981(17) 0.15452(15) 0.15677(9) 0.0362(3) Uani 1 1 d .
H2S1 H 0.0974 0.0666 0.1451 0.054 Uiso 1 1 calc R
H2S2 H 0.1062 0.2066 0.1708 0.054 Uiso 1 1 calc R
H2S3 H 0.2255 0.1648 0.2006 0.054 Uiso 1 1 calc R
N1 N 0.93437(10) 0.60921(9) 0.20862(6) 0.0166(2) Uani 1 1 d .
N4 N 1.02499(10) 0.94340(9) 0.29655(6) 0.0164(2) Uani 1 1 d .
N3 N 0.90579(10) 0.76025(9) 0.35213(6) 0.0172(2) Uani 1 1 d .
N2 N 0.80805(10) 0.73930(9) 0.19624(6) 0.0172(2) Uani 1 1 d .
O4 O 0.95818(9) 1.45765(8) 0.40797(5) 0.0230(2) Uani 1 1 d .
O1 O 0.63322(9) 0.01776(8) 0.12824(5) 0.02088(19) Uani 1 1 d .
O3 O 0.49530(10) 0.74252(9) 0.61861(5) 0.0276(2) Uani 1 1 d .
O2 O 0.14847(9) 0.45010(9) 0.13979(6) 0.0277(2) Uani 1 1 d .
C1 C 0.59971(12) 0.20129(11) 0.11433(7) 0.0187(3) Uani 1 1 d .
H1 H 0.5197 0.1517 0.0812 0.022 Uiso 1 1 calc R
C2 C 0.72614(12) 0.62388(11) 0.18574(7) 0.0170(2) Uani 1 1 d .
C3 C 0.67962(12) 0.14469(11) 0.14695(7) 0.0170(2) Uani 1 1 d .
C4 C 0.79776(12) 0.21706(11) 0.19489(7) 0.0174(2) Uani 1 1 d .
H4 H 0.8524 0.1787 0.2172 0.021 Uiso 1 1 calc R
C5 C 0.63675(12) 0.32938(11) 0.13016(7) 0.0179(2) Uani 1 1 d .
H5 H 0.5813 0.3674 0.1083 0.021 Uiso 1 1 calc R
C6 C 0.83483(12) 0.34550(11) 0.20981(7) 0.0177(2) Uani 1 1 d .
H6 H 0.9159 0.3950 0.2422 0.021 Uiso 1 1 calc R
C7 C 0.94560(13) 1.33634(11) 0.39586(7) 0.0189(3) Uani 1 1 d .
C8 C 1.18838(12) 0.83513(11) 0.17322(7) 0.0184(3) Uani 1 1 d .
C9 C 1.06381(13) 1.19720(11) 0.36076(7) 0.0194(3) Uani 1 1 d .
H9 H 1.1455 1.1849 0.3464 0.023 Uiso 1 1 calc R
C10 C 0.75555(12) 0.40372(11) 0.17823(7) 0.0164(2) Uani 1 1 d .
C11 C 0.94548(12) 0.73893(11) 0.21169(7) 0.0162(2) Uani 1 1 d .
C12 C 0.77864(12) 0.92170(11) 0.50661(7) 0.0187(3) Uani 1 1 d .
H12 H 0.8480 1.0030 0.5089 0.022 Uiso 1 1 calc R
C13 C 1.04717(13) 0.79857(11) 0.15278(7) 0.0177(2) Uani 1 1 d .
C14 C 0.51575(13) 0.60970(11) 0.10842(7) 0.0200(3) Uani 1 1 d .
H14 H 0.5735 0.6573 0.0728 0.024 Uiso 1 1 calc R
C15 C 1.00435(12) 0.81108(11) 0.29527(7) 0.0166(2) Uani 1 1 d .
C16 C 0.94740(12) 0.96689(11) 0.34841(7) 0.0165(2) Uani 1 1 d .
C17 C 0.57491(13) 0.68561(12) 0.49967(8) 0.0218(3) Uani 1 1 d .
H17 H 0.5039 0.6051 0.4968 0.026 Uiso 1 1 calc R
C18 C 0.77036(12) 0.82985(11) 0.44421(7) 0.0170(2) Uani 1 1 d .
C19 C 0.80616(12) 0.54132(11) 0.19177(7) 0.0164(2) Uani 1 1 d .
C20 C 0.82446(13) 1.11377(11) 0.38636(7) 0.0180(2) Uani 1 1 d .
H20 H 0.7417 1.0444 0.3900 0.022 Uiso 1 1 calc R
C21 C 0.57486(12) 0.58229(11) 0.17261(7) 0.0175(2) Uani 1 1 d .
C22 C 1.28237(13) 0.88802(12) 0.11897(8) 0.0226(3) Uani 1 1 d .
H22 H 1.3785 0.9148 0.1321 0.027 Uiso 1 1 calc R
C23 C 0.68773(13) 0.89706(12) 0.56560(7) 0.0201(3) Uani 1 1 d .
H23 H 0.6946 0.9610 0.6076 0.024 Uiso 1 1 calc R
C24 C 0.87085(12) 0.85007(11) 0.38346(7) 0.0169(2) Uani 1 1 d .
C25 C 0.58701(12) 0.77845(12) 0.56275(7) 0.0202(3) Uani 1 1 d .
C26 C 0.82469(13) 1.23433(11) 0.40090(7) 0.0187(3) Uani 1 1 d .
H26 H 0.7426 1.2468 0.4142 0.022 Uiso 1 1 calc R
C27 C 1.00197(13) 0.81203(12) 0.07991(7) 0.0215(3) Uani 1 1 d .
H27 H 0.9061 0.7865 0.0666 0.026 Uiso 1 1 calc R
C28 C 1.23351(12) 0.81648(11) 0.25073(7) 0.0185(3) Uani 1 1 d .
C29 C 1.06560(13) 1.31696(11) 0.37556(7) 0.0203(3) Uani 1 1 d .
H29 H 1.1484 1.3864 0.3720 0.024 Uiso 1 1 calc R
C30 C 0.94353(12) 1.09304(11) 0.36651(7) 0.0171(2) Uani 1 1 d .
C31 C 1.14292(12) 0.80011(11) 0.31124(7) 0.0176(2) Uani 1 1 d .
C32 C 0.28858(13) 0.49955(12) 0.14787(8) 0.0214(3) Uani 1 1 d .
C33 C 0.34723(13) 0.47414(12) 0.21340(7) 0.0232(3) Uani 1 1 d .
H33 H 0.2896 0.4296 0.2502 0.028 Uiso 1 1 calc R
C34 C 0.66601(13) 0.71107(11) 0.44172(7) 0.0196(3) Uani 1 1 d .
H34 H 0.6581 0.6473 0.3994 0.023 Uiso 1 1 calc R
C35 C 1.18012(13) 0.77671(12) 0.38323(7) 0.0217(3) Uani 1 1 d .
H35 H 1.1175 0.7639 0.4234 0.026 Uiso 1 1 calc R
C36 C 0.71305(14) -0.04535(12) 0.15839(8) 0.0246(3) Uani 1 1 d .
H36A H 0.8061 -0.0135 0.1399 0.037 Uiso 1 1 calc R
H36B H 0.6690 -0.1354 0.1401 0.037 Uiso 1 1 calc R
H36C H 0.7187 -0.0303 0.2157 0.037 Uiso 1 1 calc R
C37 C 0.37345(13) 0.56855(12) 0.09558(7) 0.0214(3) Uani 1 1 d .
H37 H 0.3343 0.5875 0.0513 0.026 Uiso 1 1 calc R
C38 C 1.09756(14) 0.86312(13) 0.02631(8) 0.0266(3) Uani 1 1 d .
H38 H 1.0668 0.8714 -0.0239 0.032 Uiso 1 1 calc R
C39 C 0.48825(13) 0.51326(12) 0.22495(7) 0.0214(3) Uani 1 1 d .
H39 H 0.5271 0.4932 0.2689 0.026 Uiso 1 1 calc R
C40 C 1.30934(14) 0.77203(13) 0.39641(8) 0.0268(3) Uani 1 1 d .
H40 H 1.3355 0.7573 0.4459 0.032 Uiso 1 1 calc R
C41 C 1.23713(14) 0.90182(13) 0.04628(8) 0.0264(3) Uani 1 1 d .
H41 H 1.3022 0.9380 0.0100 0.032 Uiso 1 1 calc R
C42 C 0.08468(14) 0.47614(14) 0.07409(8) 0.0292(3) Uani 1 1 d .
H42A H 0.1095 0.5666 0.0777 0.044 Uiso 1 1 calc R
H42B H -0.0157 0.4345 0.0739 0.044 Uiso 1 1 calc R
H42C H 0.1165 0.4451 0.0256 0.044 Uiso 1 1 calc R
C43 C 0.83805(14) 1.48276(12) 0.42787(9) 0.0272(3) Uani 1 1 d .
H43A H 0.7647 1.4404 0.3862 0.041 Uiso 1 1 calc R
H43B H 0.8603 1.5731 0.4340 0.041 Uiso 1 1 calc R
H43C H 0.8068 1.4519 0.4771 0.041 Uiso 1 1 calc R
C44 C 1.39991(14) 0.78879(13) 0.33747(8) 0.0277(3) Uani 1 1 d .
H44 H 1.4883 0.7859 0.3467 0.033 Uiso 1 1 calc R
C45 C 1.36189(13) 0.80980(12) 0.26499(8) 0.0241(3) Uani 1 1 d .
H45 H 1.4240 0.8198 0.2246 0.029 Uiso 1 1 calc R
C46 C 0.51052(15) 0.83185(15) 0.68718(8) 0.0333(3) Uani 1 1 d .
H46A H 0.6038 0.8589 0.7120 0.050 Uiso 1 1 calc R
H46B H 0.4429 0.7933 0.7240 0.050 Uiso 1 1 calc R
H46C H 0.4952 0.9044 0.6724 0.050 Uiso 1 1 calc R

loop_
_atom_site_aniso_label
_atom_site_aniso_U_11
_atom_site_aniso_U_22
_atom_site_aniso_U_33
_atom_site_aniso_U_23
_atom_site_aniso_U_13
_atom_site_aniso_U_12
N1S 0.0370(7) 0.0361(7) 0.0326(7) 0.0097(6) 0.0031(6) 0.0123(6)
C1S 0.0251(7) 0.0240(7) 0.0272(7) 0.0051(6) -0.0025(6) 0.0093(6)
C2S 0.0437(9) 0.0351(8) 0.0324(8) 0.0101(6) 0.0099(7) 0.0157(7)
N1 0.0190(5) 0.0150(5) 0.0162(5) 0.0019(4) 0.0017(4) 0.0070(4)
N4 0.0172(5) 0.0146(5) 0.0167(5) 0.0018(4) -0.0012(4) 0.0053(4)
N3 0.0177(5) 0.0170(5) 0.0174(5) 0.0034(4) 0.0008(4) 0.0070(4)
N2 0.0175(5) 0.0168(5) 0.0174(5) 0.0027(4) 0.0007(4) 0.0067(4)
O4 0.0270(5) 0.0153(4) 0.0285(5) 0.0029(4) 0.0031(4) 0.0100(4)
O1 0.0222(4) 0.0129(4) 0.0272(5) 0.0020(3) -0.0013(4) 0.0066(4)
O3 0.0259(5) 0.0292(5) 0.0265(5) 0.0051(4) 0.0120(4) 0.0085(4)
O2 0.0158(4) 0.0358(6) 0.0302(5) 0.0054(4) 0.0006(4) 0.0082(4)
C1 0.0171(6) 0.0185(6) 0.0188(6) 0.0009(5) -0.0004(5) 0.0053(5)
C2 0.0208(6) 0.0165(6) 0.0145(6) 0.0030(4) 0.0020(5) 0.0075(5)
C3 0.0194(6) 0.0147(6) 0.0173(6) 0.0035(5) 0.0061(5) 0.0062(5)
C4 0.0185(6) 0.0188(6) 0.0177(6) 0.0051(5) 0.0029(5) 0.0095(5)
C5 0.0187(6) 0.0182(6) 0.0187(6) 0.0040(5) 0.0012(5) 0.0087(5)
C6 0.0175(6) 0.0177(6) 0.0167(6) 0.0029(5) 0.0011(5) 0.0053(5)
C7 0.0266(7) 0.0169(6) 0.0146(6) 0.0023(5) -0.0005(5) 0.0100(5)
C8 0.0201(6) 0.0140(6) 0.0200(6) 0.0000(5) 0.0020(5) 0.0061(5)
C9 0.0199(6) 0.0202(6) 0.0187(6) 0.0028(5) 0.0015(5) 0.0082(5)
C10 0.0178(6) 0.0155(6) 0.0164(6) 0.0035(5) 0.0038(5) 0.0063(5)
C11 0.0162(6) 0.0142(6) 0.0182(6) 0.0021(5) 0.0004(5) 0.0058(5)
C12 0.0190(6) 0.0176(6) 0.0193(6) 0.0040(5) -0.0009(5) 0.0062(5)
C13 0.0220(6) 0.0122(6) 0.0180(6) 0.0001(4) 0.0017(5) 0.0063(5)
C14 0.0206(6) 0.0157(6) 0.0233(6) 0.0034(5) 0.0021(5) 0.0063(5)
C15 0.0181(6) 0.0149(6) 0.0173(6) 0.0034(5) 0.0023(5) 0.0064(5)
C16 0.0155(6) 0.0179(6) 0.0152(6) 0.0022(5) -0.0022(4) 0.0055(5)
C17 0.0186(6) 0.0178(6) 0.0285(7) 0.0051(5) 0.0026(5) 0.0057(5)
C18 0.0171(6) 0.0193(6) 0.0172(6) 0.0050(5) -0.0002(5) 0.0091(5)
C19 0.0178(6) 0.0181(6) 0.0139(6) 0.0031(5) 0.0022(4) 0.0072(5)
C20 0.0198(6) 0.0183(6) 0.0156(6) 0.0039(5) 0.0005(5) 0.0061(5)
C21 0.0180(6) 0.0136(6) 0.0207(6) -0.0002(5) 0.0010(5) 0.0067(5)
C22 0.0203(6) 0.0207(7) 0.0247(7) 0.0013(5) 0.0041(5) 0.0060(5)
C23 0.0218(6) 0.0223(6) 0.0170(6) 0.0013(5) 0.0002(5) 0.0096(5)
C24 0.0167(6) 0.0174(6) 0.0162(6) 0.0024(5) -0.0028(5) 0.0064(5)
C25 0.0184(6) 0.0252(7) 0.0203(6) 0.0067(5) 0.0032(5) 0.0109(5)
C26 0.0214(6) 0.0218(6) 0.0157(6) 0.0033(5) 0.0019(5) 0.0110(5)
C27 0.0224(6) 0.0206(6) 0.0195(6) 0.0014(5) -0.0006(5) 0.0065(5)
C28 0.0184(6) 0.0139(6) 0.0213(6) 0.0006(5) -0.0001(5) 0.0048(5)
C29 0.0212(6) 0.0163(6) 0.0211(6) 0.0036(5) 0.0010(5) 0.0042(5)
C30 0.0216(6) 0.0172(6) 0.0135(6) 0.0028(4) 0.0000(5) 0.0083(5)
C31 0.0184(6) 0.0127(6) 0.0204(6) 0.0003(5) -0.0011(5) 0.0052(5)
C32 0.0165(6) 0.0208(6) 0.0258(7) -0.0012(5) 0.0014(5) 0.0073(5)
C33 0.0213(6) 0.0247(7) 0.0220(7) 0.0044(5) 0.0054(5) 0.0063(5)
C34 0.0206(6) 0.0183(6) 0.0211(6) 0.0016(5) 0.0010(5) 0.0093(5)
C35 0.0250(7) 0.0193(6) 0.0212(6) 0.0028(5) 0.0006(5) 0.0089(5)
C36 0.0264(7) 0.0164(6) 0.0330(7) 0.0045(5) -0.0011(6) 0.0102(5)
C37 0.0218(6) 0.0206(6) 0.0226(6) 0.0024(5) -0.0017(5) 0.0094(5)
C38 0.0324(7) 0.0271(7) 0.0181(6) 0.0040(5) 0.0013(5) 0.0086(6)
C39 0.0222(6) 0.0222(6) 0.0200(6) 0.0037(5) 0.0005(5) 0.0085(5)
C40 0.0285(7) 0.0279(7) 0.0260(7) 0.0048(5) -0.0049(6) 0.0128(6)
C41 0.0301(7) 0.0252(7) 0.0211(7) 0.0035(5) 0.0095(5) 0.0070(6)
C42 0.0196(7) 0.0388(8) 0.0285(7) -0.0001(6) -0.0024(5) 0.0120(6)
C43 0.0302(7) 0.0193(7) 0.0356(8) 0.0029(6) 0.0032(6) 0.0137(6)
C44 0.0219(7) 0.0306(7) 0.0335(8) 0.0037(6) -0.0033(6) 0.0136(6)
C45 0.0201(6) 0.0242(7) 0.0279(7) 0.0026(5) 0.0027(5) 0.0087(5)
C46 0.0303(8) 0.0436(9) 0.0233(7) 0.0011(6) 0.0091(6) 0.0117(7)

loop_
_atom_type_symbol
_atom_type_description
_atom_type_scat_dispersion_real
_atom_type_scat_dispersion_imag
_atom_type_scat_source
C C 0.0033 0.0016 'International Tables Vol C Tables 4.2.6.8 and 6.1.1.4'
H H 0.0000 0.0000 'International Tables Vol C Tables 4.2.6.8 and 6.1.1.4'
N N 0.0061 0.0033 'International Tables Vol C Tables 4.2.6.8 and 6.1.1.4'
O O 0.0106 0.0060 'International Tables Vol C Tables 4.2.6.8 and 6.1.1.4'

loop_
_geom_angle_atom_site_label_1
_geom_angle_atom_site_label_2
_geom_angle_atom_site_label_3
_geom_angle
N1S C1S C2S 179.70(16)
C1S C2S H2S1 109.5
C1S C2S H2S2 109.5
H2S1 C2S H2S2 109.5
C1S C2S H2S3 109.5
H2S1 C2S H2S3 109.5
H2S2 C2S H2S3 109.5
C19 N1 C11 105.80(10)
C16 N4 C15 106.08(10)
C24 N3 C15 106.51(10)
C2 N2 C11 105.61(10)
C7 O4 C43 117.55(10)
C3 O1 C36 117.92(9)
C25 O3 C46 117.33(11)
C32 O2 C42 116.92(10)
C5 C1 C3 120.09(11)
C5 C1 H1 120.0
C3 C1 H1 120.0
N2 C2 C21 123.43(11)
N2 C2 C19 110.16(10)
C21 C2 C19 126.37(10)
O1 C3 C4 124.45(11)
O1 C3 C1 115.37(11)
C4 C3 C1 120.18(11)
C6 C4 C3 119.32(11)
C6 C4 H4 120.3
C3 C4 H4 120.3
C1 C5 C10 120.47(11)
C1 C5 H5 119.8
C10 C5 H5 119.8
C4 C6 C10 121.33(11)
C4 C6 H6 119.3
C10 C6 H6 119.3
O4 C7 C26 125.04(11)
O4 C7 C29 115.20(11)
C26 C7 C29 119.76(11)
C22 C8 C13 118.36(11)
C22 C8 C28 122.06(11)
C13 C8 C28 119.59(11)
C29 C9 C30 121.19(12)
C29 C9 H9 119.4
C30 C9 H9 119.4
C6 C10 C5 118.60(11)
C6 C10 C19 118.48(11)
C5 C10 C19 122.73(11)
N1 C11 N2 108.73(9)
N1 C11 C13 107.97(9)
N2 C11 C13 113.31(10)
N1 C11 C15 108.87(9)
N2 C11 C15 109.40(9)
C13 C11 C15 108.48(9)
C23 C12 C18 121.43(12)
C23 C12 H12 119.3
C18 C12 H12 119.3
C27 C13 C8 120.78(11)
C27 C13 C11 121.21(11)
C8 C13 C11 117.96(11)
C37 C14 C21 121.00(12)
C37 C14 H14 119.5
C21 C14 H14 119.5
N3 C15 N4 108.38(9)
N3 C15 C31 112.82(10)
N4 C15 C31 109.62(9)
N3 C15 C11 109.57(9)
N4 C15 C11 108.79(9)
C31 C15 C11 107.60(9)
N4 C16 C30 121.12(11)
N4 C16 C24 109.47(10)
C30 C16 C24 129.41(11)
C34 C17 C25 119.93(12)
C34 C17 H17 120.0
C25 C17 H17 120.0
C12 C18 C34 118.16(11)
C12 C18 C24 122.89(11)
C34 C18 C24 118.86(11)
N1 C19 C10 121.83(11)
N1 C19 C2 109.65(10)
C10 C19 C2 128.47(10)
C26 C20 C30 121.21(11)
C26 C20 H20 119.4
C30 C20 H20 119.4
C14 C21 C39 118.75(11)
C14 C21 C2 121.20(11)
C39 C21 C2 120.04(11)
C41 C22 C8 120.81(12)
C41 C22 H22 119.6
C8 C22 H22 119.6
C25 C23 C12 119.47(11)
C25 C23 H23 120.3
C12 C23 H23 120.3
N3 C24 C18 120.69(11)
N3 C24 C16 109.55(10)
C18 C24 C16 129.76(11)
O3 C25 C23 124.55(11)
O3 C25 C17 115.43(11)
C23 C25 C17 120.01(11)
C7 C26 C20 119.68(11)
C7 C26 H26 120.2
C20 C26 H26 120.2
C13 C27 C38 119.81(12)
C13 C27 H27 120.1
C38 C27 H27 120.1
C45 C28 C31 118.51(12)
C45 C28 C8 122.01(11)
C31 C28 C8 119.44(11)
C9 C29 C7 120.02(12)
C9 C29 H29 120.0
C7 C29 H29 120.0
C20 C30 C9 118.13(11)
C20 C30 C16 123.17(11)
C9 C30 C16 118.65(11)
C35 C31 C28 120.61(11)
C35 C31 C15 121.60(11)
C28 C31 C15 117.78(11)
O2 C32 C37 124.96(12)
O2 C32 C33 115.36(11)
C37 C32 C33 119.66(11)
C39 C33 C32 120.32(12)
C39 C33 H33 119.8
C32 C33 H33 119.8
C17 C34 C18 120.97(11)
C17 C34 H34 119.5
C18 C34 H34 119.5
C31 C35 C40 119.85(12)
C31 C35 H35 120.1
C40 C35 H35 120.1
O1 C36 H36A 109.5
O1 C36 H36B 109.5
H36A C36 H36B 109.5
O1 C36 H36C 109.5
H36A C36 H36C 109.5
H36B C36 H36C 109.5
C32 C37 C14 119.65(12)
C32 C37 H37 120.2
C14 C37 H37 120.2
C41 C38 C27 119.99(12)
C41 C38 H38 120.0
C27 C38 H38 120.0
C33 C39 C21 120.58(12)
C33 C39 H39 119.7
C21 C39 H39 119.7
C44 C40 C35 120.12(12)
C44 C40 H40 119.9
C35 C40 H40 119.9
C38 C41 C22 120.23(12)
C38 C41 H41 119.9
C22 C41 H41 119.9
O2 C42 H42A 109.5
O2 C42 H42B 109.5
H42A C42 H42B 109.5
O2 C42 H42C 109.5
H42A C42 H42C 109.5
H42B C42 H42C 109.5
O4 C43 H43A 109.5
O4 C43 H43B 109.5
H43A C43 H43B 109.5
O4 C43 H43C 109.5
H43A C43 H43C 109.5
H43B C43 H43C 109.5
C40 C44 C45 120.11(12)
C40 C44 H44 119.9
C45 C44 H44 119.9
C44 C45 C28 120.78(12)
C44 C45 H45 119.6
C28 C45 H45 119.6
O3 C46 H46A 109.5
O3 C46 H46B 109.5
H46A C46 H46B 109.5
O3 C46 H46C 109.5
H46A C46 H46C 109.5
H46B C46 H46C 109.5

loop_
_geom_bond_atom_site_label_1
_geom_bond_atom_site_label_2
_geom_bond_distance
N1S C1S 1.1381(18)
C1S C2S 1.455(2)
C2S H2S1 0.9800
C2S H2S2 0.9800
C2S H2S3 0.9800
N1 C19 1.2847(16)
N1 C11 1.4645(15)
N4 C16 1.2885(16)
N4 C15 1.4707(15)
N3 C24 1.2894(15)
N3 C15 1.4519(15)
N2 C2 1.2839(16)
N2 C11 1.4614(15)
O4 C7 1.3562(15)
O4 C43 1.4304(16)
O1 C3 1.3639(14)
O1 C36 1.4331(15)
O3 C25 1.3648(15)
O3 C46 1.4345(17)
O2 C32 1.3594(15)
O2 C42 1.4295(16)
C1 C5 1.3816(17)
C1 C3 1.3947(17)
C1 H1 0.9500
C2 C21 1.4783(17)
C2 C19 1.5030(16)
C3 C4 1.3918(17)
C4 C6 1.3846(17)
C4 H4 0.9500
C5 C10 1.4021(17)
C5 H5 0.9500
C6 C10 1.3957(17)
C6 H6 0.9500
C7 C26 1.3903(18)
C7 C29 1.3986(18)
C8 C22 1.3978(18)
C8 C13 1.4033(17)
C8 C28 1.4820(17)
C9 C29 1.3770(18)
C9 C30 1.4022(17)
C9 H9 0.9500
C10 C19 1.4725(17)
C11 C13 1.5228(16)
C11 C15 1.5619(16)
C12 C23 1.3889(17)
C12 C18 1.3923(17)
C12 H12 0.9500
C13 C27 1.3861(17)
C14 C37 1.3894(18)
C14 C21 1.3903(17)
C14 H14 0.9500
C15 C31 1.5274(16)
C16 C30 1.4765(17)
C16 C24 1.5093(17)
C17 C34 1.3768(18)
C17 C25 1.3989(18)
C17 H17 0.9500
C18 C34 1.4025(17)
C18 C24 1.4755(17)
C20 C26 1.3920(17)
C20 C30 1.3948(17)
C20 H20 0.9500
C21 C39 1.3995(17)
C22 C41 1.3848(19)
C22 H22 0.9500
C23 C25 1.3852(18)
C23 H23 0.9500
C26 H26 0.9500
C27 C38 1.3936(18)
C27 H27 0.9500
C28 C45 1.3953(18)
C28 C31 1.4056(17)
C29 H29 0.9500
C31 C35 1.3875(17)
C32 C37 1.3906(18)
C32 C33 1.3956(18)
C33 C39 1.3766(18)
C33 H33 0.9500
C34 H34 0.9500
C35 C40 1.3909(18)
C35 H35 0.9500
C36 H36A 0.9800
C36 H36B 0.9800
C36 H36C 0.9800
C37 H37 0.9500
C38 C41 1.383(2)
C38 H38 0.9500
C39 H39 0.9500
C40 C44 1.385(2)
C40 H40 0.9500
C41 H41 0.9500
C42 H42A 0.9800
C42 H42B 0.9800
C42 H42C 0.9800
C43 H43A 0.9800
C43 H43B 0.9800
C43 H43C 0.9800
C44 C45 1.3867(19)
C44 H44 0.9500
C45 H45 0.9500
C46 H46A 0.9800
C46 H46B 0.9800
C46 H46C 0.9800
